data_4063977
loop_
_publ_author_name
'Swartz, Brett D.'
'Brennessel, William W.'
'Jones, William D.'

_publ_section_title
;
 C&#x2212;CN vs C&#x2212;H Cleavage of Benzonitrile Using [(dippe)PtH]2
;
_journal_issue 6
_journal_name_full Organometallics
_journal_page_first 1523
_journal_paper_doi 10.1021/om101069j
_journal_volume 30
_journal_year 2011
_chemical_formula_moiety 'C22 H36 N2 P2 Pt'
_chemical_formula_sum 'C22 H36 N2 P2 Pt'
_chemical_formula_weight 585.56
_chemical_name_common Pt(dippe)(m/p-C6H4CN)(CN)
_chemical_name_systematic
; 
 ? 
;
_space_group_IT_number 14
_symmetry_cell_setting monoclinic
_symmetry_space_group_name_Hall '-P 2yn'
_symmetry_space_group_name_H-M 'P 1 21/n 1'
_atom_sites_solution_hydrogens geom
_atom_sites_solution_primary direct
_atom_sites_solution_secondary difmap
_audit_creation_method SHELXL-97
_cell_angle_alpha 90.00
_cell_angle_beta 94.286(2)
_cell_angle_gamma 90.00
_cell_formula_units_Z 4
_cell_length_a 7.9087(8)
_cell_length_b 22.536(2)
_cell_length_c 13.4340(13)
_cell_measurement_reflns_used 3731
_cell_measurement_temperature 100.0(1)
_cell_measurement_theta_max 35.47
_cell_measurement_theta_min 3.04
_cell_volume 2387.7(4)
_computing_cell_refinement 'SAINT (Bruker, 2008)'
_computing_data_collection 'APEX2 (Bruker, 2009)'
_computing_data_reduction 'SAINT (Bruker, 2008)'
_computing_molecular_graphics 'SHELXTL (Sheldrick, 2008)'
_computing_publication_material 'SHELXTL (Sheldrick, 2008)'
_computing_structure_refinement 'SHELXL-97 (Sheldrick, 2008)'
_computing_structure_solution 'SIR97 (Altomare et al., 1999)'
_diffrn_ambient_temperature 100.0(1)
_diffrn_measured_fraction_theta_full 0.985
_diffrn_measured_fraction_theta_max 0.985
_diffrn_measurement_device_type 'Bruker SMART APEX II CCD Platform'
_diffrn_measurement_method 'area detector, \w scans per \f'
_diffrn_radiation_monochromator graphite
_diffrn_radiation_source 'fine-focus sealed tube'
_diffrn_radiation_type MoK\a
_diffrn_radiation_wavelength 0.71073
_diffrn_reflns_av_R_equivalents 0.0461
_diffrn_reflns_av_sigmaI/netI 0.0438
_diffrn_reflns_limit_h_max 13
_diffrn_reflns_limit_h_min -13
_diffrn_reflns_limit_k_max 38
_diffrn_reflns_limit_k_min -38
_diffrn_reflns_limit_l_max 23
_diffrn_reflns_limit_l_min -23
_diffrn_reflns_number 53589
_diffrn_reflns_theta_full 37.78
_diffrn_reflns_theta_max 37.78
_diffrn_reflns_theta_min 1.77
_diffrn_standards_number 0
_exptl_absorpt_coefficient_mu 6.020
_exptl_absorpt_correction_T_max 0.3859
_exptl_absorpt_correction_T_min 0.3010
_exptl_absorpt_correction_type multi-scan
_exptl_absorpt_process_details 'SADABS (Sheldrick, 2008)'
_exptl_crystal_colour colorless
_exptl_crystal_density_diffrn 1.629
_exptl_crystal_density_method 'not measured'
_exptl_crystal_description block
_exptl_crystal_F_000 1160
_exptl_crystal_size_max 0.22
_exptl_crystal_size_mid 0.22
_exptl_crystal_size_min 0.16
_refine_diff_density_max 4.341
_refine_diff_density_min -2.530
_refine_diff_density_rms 0.159
_refine_ls_extinction_method none
_refine_ls_goodness_of_fit_ref 1.110
_refine_ls_hydrogen_treatment constr
_refine_ls_matrix_type full
_refine_ls_number_parameters 312
_refine_ls_number_reflns 12619
_refine_ls_number_restraints 14
_refine_ls_restrained_S_all 1.110
_refine_ls_R_factor_all 0.0773
_refine_ls_R_factor_gt 0.0476
_refine_ls_shift/su_max 0.002
_refine_ls_shift/su_mean 0.000
_refine_ls_structure_factor_coef Fsqd
_refine_ls_weighting_details 'calc w=1/[\s^2^(Fo^2^)+(0.0278P)^2^+6.2366P] where P=(Fo^2^+2Fc^2^)/3'
_refine_ls_weighting_scheme calc
_refine_ls_wR_factor_gt 0.0945
_refine_ls_wR_factor_ref 0.1029
_reflns_number_gt 8816
_reflns_number_total 12619
_reflns_threshold_expression >2sigma(I)
_cod_data_source_file om101069j_si_002.cif
_cod_data_source_block 4mp_jonbds46
_cod_original_cell_volume 2387.6(4)
_cod_database_code 4063977

loop_
_symmetry_equiv_pos_as_xyz
'x, y, z'
'-x+1/2, y+1/2, -z+1/2'
'-x, -y, -z'
'x-1/2, -y-1/2, z-1/2'

loop_
_atom_site_label
_atom_site_type_symbol
_atom_site_fract_x
_atom_site_fract_y
_atom_site_fract_z
_atom_site_U_iso_or_equiv
_atom_site_adp_type
_atom_site_occupancy
_atom_site_symmetry_multiplicity
_atom_site_calc_flag
_atom_site_refinement_flags
_atom_site_disorder_assembly
_atom_site_disorder_group
Pt1 Pt 0.247323(17) 0.125745(7) 0.819480(11) 0.02813(4) Uani 1 1 d D . .
P1 P 0.11466(13) 0.21139(5) 0.86039(8) 0.02912(18) Uani 1 1 d . A .
P2 P 0.00142(12) 0.09991(5) 0.73235(8) 0.02979(19) Uani 1 1 d . A .
C1 C 0.356(3) 0.0429(6) 0.8025(11) 0.0289(19) Uani 0.50 1 d PD A 1
C2 C 0.414(2) 0.0225(5) 0.7160(8) 0.0329(18) Uani 0.50 1 d PD A 1
H2 H 0.4076 0.0477 0.6592 0.039 Uiso 0.50 1 calc PR A 1
C3 C 0.4804(10) -0.0341(4) 0.7081(6) 0.0263(13) Uani 0.50 1 d PD A 1
C4 C 0.4975(11) -0.0699(3) 0.7901(8) 0.0295(15) Uani 0.50 1 d PD A 1
H4 H 0.5435 -0.1087 0.7852 0.035 Uiso 0.50 1 calc PR A 1
C5 C 0.4476(13) -0.0496(4) 0.8801(7) 0.0360(17) Uani 0.50 1 d PD A 1
H5 H 0.4597 -0.0743 0.9375 0.043 Uiso 0.50 1 calc PR A 1
C6 C 0.3791(15) 0.0074(4) 0.8870(8) 0.035(2) Uani 0.50 1 d PD A 1
H6 H 0.3482 0.0218 0.9495 0.041 Uiso 0.50 1 calc PR A 1
C7 C 0.5332(11) -0.0543(4) 0.6160(7) 0.0382(18) Uani 0.50 1 d PD A 1
N1 N 0.5774(13) -0.0709(4) 0.5413(7) 0.052(2) Uani 0.50 1 d P A 1
C1' C 0.369(3) 0.0482(6) 0.7812(11) 0.0289(19) Uani 0.50 1 d PD A 5
C2' C 0.409(2) 0.0330(5) 0.6866(8) 0.0329(18) Uani 0.50 1 d PD A 5
H2' H 0.3764 0.0600 0.6343 0.039 Uiso 0.50 1 calc PR A 5
C3' C 0.4930(11) -0.0189(5) 0.6606(8) 0.042(2) Uani 0.50 1 d PD A 5
H3' H 0.5235 -0.0253 0.5944 0.050 Uiso 0.50 1 calc PR A 5
C4' C 0.5296(12) -0.0600(4) 0.7337(8) 0.0381(18) Uani 0.50 1 d PD A 5
C5' C 0.4870(11) -0.0501(4) 0.8297(8) 0.0362(18) Uani 0.50 1 d PD A 5
H5' H 0.5118 -0.0791 0.8802 0.043 Uiso 0.50 1 calc PR A 5
C6' C 0.4058(14) 0.0037(4) 0.8525(9) 0.035(2) Uani 0.50 1 d PD A 5
H6' H 0.3750 0.0098 0.9187 0.042 Uiso 0.50 1 calc PR A 5
C7' C 0.6251(14) -0.1103(4) 0.7106(9) 0.053(3) Uani 0.50 1 d PD A 5
N1' N 0.7040(13) -0.1514(5) 0.6885(8) 0.059(2) Uani 0.50 1 d P A 5
C8 C 0.4607(5) 0.1491(2) 0.9031(3) 0.0355(8) Uani 1 1 d . A .
N2 N 0.5744(5) 0.1624(2) 0.9538(3) 0.0480(10) Uani 1 1 d . . .
C9 C -0.1120(5) 0.20308(19) 0.8253(3) 0.0357(8) Uani 1 1 d . . .
H9A H -0.1682 0.1865 0.8826 0.043 Uiso 1 1 calc R A .
H9B H -0.1616 0.2427 0.8102 0.043 Uiso 1 1 calc R . .
C10 C -0.1482(5) 0.16258(19) 0.7345(3) 0.0371(9) Uani 1 1 d . A .
H10A H -0.1417 0.1863 0.6729 0.044 Uiso 1 1 calc R . .
H10B H -0.2650 0.1468 0.7351 0.044 Uiso 1 1 calc R . .
C11 C 0.1827(6) 0.28052(19) 0.8017(3) 0.0386(9) Uani 1 1 d . . .
H11A H 0.1211 0.3143 0.8309 0.046 Uiso 1 1 calc R A .
C12 C 0.1372(6) 0.2801(2) 0.6896(3) 0.0407(9) Uani 1 1 d . A .
H12A H 0.1718 0.3178 0.6608 0.061 Uiso 1 1 calc R . .
H12B H 0.0145 0.2750 0.6767 0.061 Uiso 1 1 calc R . .
H12C H 0.1961 0.2473 0.6591 0.061 Uiso 1 1 calc R . .
C13 C 0.3705(7) 0.2914(3) 0.8221(4) 0.0589(15) Uani 1 1 d . A .
H13A H 0.4007 0.3292 0.7922 0.088 Uiso 1 1 calc R . .
H13B H 0.4339 0.2592 0.7930 0.088 Uiso 1 1 calc R . .
H13C H 0.3987 0.2927 0.8943 0.088 Uiso 1 1 calc R . .
C14 C 0.1290(6) 0.2270(2) 0.9955(3) 0.0366(9) Uani 1 1 d . . .
H14A H 0.2476 0.2401 1.0148 0.044 Uiso 1 1 calc R A .
C15 C 0.0966(7) 0.1710(2) 1.0550(4) 0.0489(12) Uani 1 1 d . A .
H15A H 0.1192 0.1791 1.1264 0.073 Uiso 1 1 calc R . .
H15B H 0.1717 0.1392 1.0351 0.073 Uiso 1 1 calc R . .
H15C H -0.0218 0.1587 1.0417 0.073 Uiso 1 1 calc R . .
C16 C 0.0102(6) 0.2768(2) 1.0234(4) 0.0443(10) Uani 1 1 d . A .
H16A H 0.0240 0.2837 1.0956 0.066 Uiso 1 1 calc R . .
H16B H -0.1074 0.2655 1.0043 0.066 Uiso 1 1 calc R . .
H16C H 0.0379 0.3132 0.9883 0.066 Uiso 1 1 calc R . .
C17 C 0.0149(6) 0.0840(2) 0.5992(3) 0.0382(9) Uani 1 1 d . . .
H17A H 0.0847 0.0472 0.5945 0.046 Uiso 1 1 calc R A .
C18 C 0.1081(8) 0.1341(2) 0.5491(4) 0.0506(12) Uani 1 1 d . A .
H18A H 0.1228 0.1234 0.4796 0.076 Uiso 1 1 calc R . .
H18B H 0.2195 0.1402 0.5847 0.076 Uiso 1 1 calc R . .
H18C H 0.0417 0.1707 0.5510 0.076 Uiso 1 1 calc R . .
C19 C -0.1568(7) 0.0720(3) 0.5431(4) 0.0516(12) Uani 1 1 d . A .
H19A H -0.1407 0.0639 0.4728 0.077 Uiso 1 1 calc R . .
H19B H -0.2299 0.1069 0.5479 0.077 Uiso 1 1 calc R . .
H19C H -0.2102 0.0377 0.5726 0.077 Uiso 1 1 calc R . .
C20 C -0.1136(5) 0.03651(19) 0.7815(4) 0.0397(9) Uani 1 1 d . . .
H20A H -0.2319 0.0374 0.7495 0.048 Uiso 1 1 calc R A .
C21 C -0.1250(6) 0.0443(2) 0.8946(4) 0.0494(12) Uani 1 1 d . A .
H21A H -0.1869 0.0107 0.9207 0.074 Uiso 1 1 calc R . .
H21B H -0.1848 0.0812 0.9073 0.074 Uiso 1 1 calc R . .
H21C H -0.0104 0.0457 0.9278 0.074 Uiso 1 1 calc R . .
C22 C -0.0363(6) -0.0232(2) 0.7570(5) 0.0499(12) Uani 1 1 d . A .
H22A H -0.0987 -0.0551 0.7877 0.075 Uiso 1 1 calc R . .
H22B H 0.0827 -0.0242 0.7830 0.075 Uiso 1 1 calc R . .
H22C H -0.0433 -0.0287 0.6844 0.075 Uiso 1 1 calc R . .

loop_
_atom_site_aniso_label
_atom_site_aniso_U_11
_atom_site_aniso_U_22
_atom_site_aniso_U_33
_atom_site_aniso_U_23
_atom_site_aniso_U_13
_atom_site_aniso_U_12
Pt1 0.02081(6) 0.03108(7) 0.03271(7) 0.00297(6) 0.00334(4) -0.00124(5)
P1 0.0254(4) 0.0327(5) 0.0299(4) 0.0014(4) 0.0062(3) -0.0002(4)
P2 0.0217(4) 0.0299(4) 0.0374(5) 0.0026(4) 0.0001(4) -0.0003(3)
C1 0.016(4) 0.029(3) 0.042(5) 0.008(3) 0.000(5) -0.005(3)
C2 0.0199(19) 0.034(4) 0.043(5) 0.002(3) -0.010(4) 0.002(3)
C3 0.022(3) 0.027(4) 0.030(4) -0.002(3) 0.001(3) -0.003(3)
C4 0.033(4) 0.022(3) 0.033(4) -0.002(3) -0.001(3) -0.003(3)
C5 0.043(5) 0.031(4) 0.033(4) 0.008(3) -0.007(4) 0.001(3)
C6 0.039(5) 0.037(5) 0.030(5) 0.007(4) 0.013(4) 0.001(4)
C7 0.035(4) 0.034(4) 0.046(5) -0.007(3) 0.002(4) 0.006(3)
N1 0.061(6) 0.042(4) 0.052(5) -0.007(4) 0.006(4) 0.008(4)
C1' 0.016(4) 0.029(3) 0.042(5) 0.008(3) 0.000(5) -0.005(3)
C2' 0.0199(19) 0.034(4) 0.043(5) 0.002(3) -0.010(4) 0.002(3)
C3' 0.024(4) 0.059(6) 0.041(5) -0.005(5) -0.003(4) -0.008(4)
C4' 0.033(4) 0.039(5) 0.041(5) -0.006(4) -0.007(4) -0.002(4)
C5' 0.030(4) 0.044(5) 0.035(5) 0.004(4) 0.005(4) 0.000(4)
C6' 0.029(4) 0.035(4) 0.041(6) 0.002(4) 0.005(4) -0.003(3)
C7' 0.049(6) 0.040(5) 0.068(7) -0.001(5) 0.002(5) -0.006(4)
N1' 0.053(5) 0.053(5) 0.073(7) -0.010(5) 0.014(5) 0.001(4)
C8 0.0250(17) 0.040(2) 0.042(2) -0.0029(17) 0.0088(16) 0.0007(15)
N2 0.0257(17) 0.068(3) 0.050(2) -0.015(2) 0.0039(16) -0.0058(17)
C9 0.0258(17) 0.038(2) 0.044(2) 0.0020(17) 0.0042(16) 0.0027(15)
C10 0.0276(18) 0.037(2) 0.045(2) 0.0028(17) -0.0038(16) 0.0051(15)
C11 0.048(3) 0.034(2) 0.035(2) -0.0009(16) 0.0107(18) -0.0044(18)
C12 0.048(3) 0.036(2) 0.039(2) 0.0040(17) 0.0118(19) -0.0002(18)
C13 0.054(3) 0.066(3) 0.056(3) 0.010(3) 0.004(2) -0.035(3)
C14 0.034(2) 0.049(2) 0.0279(17) -0.0004(16) 0.0082(15) -0.0004(17)
C15 0.057(3) 0.057(3) 0.034(2) 0.010(2) 0.013(2) 0.013(2)
C16 0.046(3) 0.048(3) 0.041(2) -0.0053(19) 0.019(2) 0.000(2)
C17 0.037(2) 0.037(2) 0.041(2) -0.0026(17) -0.0006(17) -0.0019(17)
C18 0.058(3) 0.059(3) 0.034(2) 0.000(2) 0.001(2) -0.010(2)
C19 0.043(3) 0.057(3) 0.053(3) -0.011(2) -0.013(2) 0.002(2)
C20 0.0251(18) 0.036(2) 0.058(3) 0.0082(19) 0.0034(18) -0.0038(15)
C21 0.040(2) 0.047(3) 0.064(3) 0.014(2) 0.018(2) -0.003(2)
C22 0.034(2) 0.037(2) 0.079(4) 0.006(2) 0.010(2) -0.0059(18)

loop_
_atom_type_symbol
_atom_type_description
_atom_type_scat_dispersion_real
_atom_type_scat_dispersion_imag
_atom_type_scat_source
C C 0.0033 0.0016 'International Tables Vol C Tables 4.2.6.8 and 6.1.1.4'
H H 0.0000 0.0000 'International Tables Vol C Tables 4.2.6.8 and 6.1.1.4'
N N 0.0061 0.0033 'International Tables Vol C Tables 4.2.6.8 and 6.1.1.4'
P P 0.1023 0.0942 'International Tables Vol C Tables 4.2.6.8 and 6.1.1.4'
Pt Pt -1.7033 8.3905 'International Tables Vol C Tables 4.2.6.8 and 6.1.1.4'

loop_
_geom_angle_atom_site_label_1
_geom_angle_atom_site_label_2
_geom_angle_atom_site_label_3
_geom_angle
C8 Pt1 C1 87.6(8)
C8 Pt1 C1' 88.5(8)
C1 Pt1 C1' 9.2(6)
C8 Pt1 P2 177.30(12)
C1 Pt1 P2 93.4(8)
C1' Pt1 P2 92.9(8)
C8 Pt1 P1 91.48(12)
C1 Pt1 P1 171.3(3)
C1' Pt1 P1 179.5(4)
P2 Pt1 P1 87.10(4)
C9 P1 C14 105.1(2)
C9 P1 C11 106.7(2)
C14 P1 C11 105.2(2)
C9 P1 Pt1 108.11(14)
C14 P1 Pt1 113.73(15)
C11 P1 Pt1 117.18(15)
C17 P2 C20 105.3(2)
C17 P2 C10 104.5(2)
C20 P2 C10 104.7(2)
C17 P2 Pt1 116.28(15)
C20 P2 Pt1 116.17(16)
C10 P2 Pt1 108.75(15)
C2 C1 C6 118.2(7)
C2 C1 Pt1 124.5(7)
C6 C1 Pt1 117.3(7)
C1 C2 C3 122.0(8)
C1 C2 H2 119.0
C3 C2 H2 119.0
C4 C3 C2 119.8(8)
C4 C3 C7 120.0(8)
C2 C3 C7 120.2(9)
C3 C4 C5 119.6(7)
C3 C4 H4 120.2
C5 C4 H4 120.2
C4 C5 C6 120.1(8)
C4 C5 H5 120.0
C6 C5 H5 120.0
C1 C6 C5 120.1(9)
C1 C6 H6 119.9
C5 C6 H6 119.9
N1 C7 C3 179.5(11)
C2' C1' C6' 113.7(7)
C2' C1' Pt1 125.5(8)
C6' C1' Pt1 120.6(7)
C1' C2' C3' 125.7(9)
C1' C2' H2' 117.1
C3' C2' H2' 117.1
C4' C3' C2' 117.8(9)
C4' C3' H3' 121.1
C2' C3' H3' 121.1
C3' C4' C5' 120.7(8)
C3' C4' C7' 118.4(10)
C5' C4' C7' 120.6(10)
C4' C5' C6' 119.2(9)
C4' C5' H5' 120.4
C6' C5' H5' 120.4
C1' C6' C5' 122.6(9)
C1' C6' H6' 118.7
C5' C6' H6' 118.7
N1' C7' C4' 178.0(13)
N2 C8 Pt1 176.3(4)
C10 C9 P1 112.8(3)
C10 C9 H9A 109.0
P1 C9 H9A 109.0
C10 C9 H9B 109.0
P1 C9 H9B 109.0
H9A C9 H9B 107.8
C9 C10 P2 112.8(3)
C9 C10 H10A 109.0
P2 C10 H10A 109.0
C9 C10 H10B 109.0
P2 C10 H10B 109.0
H10A C10 H10B 107.8
C13 C11 C12 109.7(4)
C13 C11 P1 111.9(4)
C12 C11 P1 111.3(3)
C13 C11 H11A 107.9
C12 C11 H11A 107.9
P1 C11 H11A 107.9
C11 C12 H12A 109.5
C11 C12 H12B 109.5
H12A C12 H12B 109.5
C11 C12 H12C 109.5
H12A C12 H12C 109.5
H12B C12 H12C 109.5
C11 C13 H13A 109.5
C11 C13 H13B 109.5
H13A C13 H13B 109.5
C11 C13 H13C 109.5
H13A C13 H13C 109.5
H13B C13 H13C 109.5
C15 C14 C16 110.4(4)
C15 C14 P1 111.0(3)
C16 C14 P1 112.8(3)
C15 C14 H14A 107.5
C16 C14 H14A 107.5
P1 C14 H14A 107.5
C14 C15 H15A 109.5
C14 C15 H15B 109.5
H15A C15 H15B 109.5
C14 C15 H15C 109.5
H15A C15 H15C 109.5
H15B C15 H15C 109.5
C14 C16 H16A 109.5
C14 C16 H16B 109.5
H16A C16 H16B 109.5
C14 C16 H16C 109.5
H16A C16 H16C 109.5
H16B C16 H16C 109.5
C19 C17 C18 110.6(4)
C19 C17 P2 113.6(3)
C18 C17 P2 110.4(3)
C19 C17 H17A 107.3
C18 C17 H17A 107.3
P2 C17 H17A 107.3
C17 C18 H18A 109.5
C17 C18 H18B 109.5
H18A C18 H18B 109.5
C17 C18 H18C 109.5
H18A C18 H18C 109.5
H18B C18 H18C 109.5
C17 C19 H19A 109.5
C17 C19 H19B 109.5
H19A C19 H19B 109.5
C17 C19 H19C 109.5
H19A C19 H19C 109.5
H19B C19 H19C 109.5
C22 C20 C21 111.6(4)
C22 C20 P2 113.0(3)
C21 C20 P2 109.4(3)
C22 C20 H20A 107.5
C21 C20 H20A 107.5
P2 C20 H20A 107.5
C20 C21 H21A 109.5
C20 C21 H21B 109.5
H21A C21 H21B 109.5
C20 C21 H21C 109.5
H21A C21 H21C 109.5
H21B C21 H21C 109.5
C20 C22 H22A 109.5
C20 C22 H22B 109.5
H22A C22 H22B 109.5
C20 C22 H22C 109.5
H22A C22 H22C 109.5
H22B C22 H22C 109.5

loop_
_geom_bond_atom_site_label_1
_geom_bond_atom_site_label_2
_geom_bond_distance
Pt1 C8 2.026(4)
Pt1 C1 2.075(5)
Pt1 C1' 2.078(5)
Pt1 P2 2.2696(10)
Pt1 P1 2.2834(10)
P1 C9 1.829(4)
P1 C14 1.843(4)
P1 C11 1.845(4)
P2 C17 1.835(5)
P2 C20 1.843(4)
P2 C10 1.844(4)
C1 C2 1.359(11)
C1 C6 1.389(11)
C2 C3 1.388(11)
C2 H2 0.9500
C3 C4 1.364(11)
C3 C7 1.409(10)
C4 C5 1.378(12)
C4 H4 0.9500
C5 C6 1.400(12)
C5 H5 0.9500
C6 H6 0.9500
C7 N1 1.151(12)
C1' C2' 1.375(11)
C1' C6' 1.403(11)
C2' C3' 1.403(12)
C2' H2' 0.9500
C3' C4' 1.364(13)
C3' H3' 0.9500
C4' C5' 1.375(12)
C4' C7' 1.409(10)
C5' C6' 1.416(12)
C5' H5' 0.9500
C6' H6' 0.9500
C7' N1' 1.167(13)
C8 N2 1.128(6)
C9 C10 1.533(6)
C9 H9A 0.9900
C9 H9B 0.9900
C10 H10A 0.9900
C10 H10B 0.9900
C11 C13 1.510(7)
C11 C12 1.522(6)
C11 H11A 1.0000
C12 H12A 0.9800
C12 H12B 0.9800
C12 H12C 0.9800
C13 H13A 0.9800
C13 H13B 0.9800
C13 H13C 0.9800
C14 C15 1.526(6)
C14 C16 1.529(6)
C14 H14A 1.0000
C15 H15A 0.9800
C15 H15B 0.9800
C15 H15C 0.9800
C16 H16A 0.9800
C16 H16B 0.9800
C16 H16C 0.9800
C17 C19 1.528(7)
C17 C18 1.532(7)
C17 H17A 1.0000
C18 H18A 0.9800
C18 H18B 0.9800
C18 H18C 0.9800
C19 H19A 0.9800
C19 H19B 0.9800
C19 H19C 0.9800
C20 C22 1.525(7)
C20 C21 1.538(7)
C20 H20A 1.0000
C21 H21A 0.9800
C21 H21B 0.9800
C21 H21C 0.9800
C22 H22A 0.9800
C22 H22B 0.9800
C22 H22C 0.9800

loop_
_geom_torsion_atom_site_label_1
_geom_torsion_atom_site_label_2
_geom_torsion_atom_site_label_3
_geom_torsion_atom_site_label_4
_geom_torsion
C8 Pt1 P1 C9 -165.9(2)
C1 Pt1 P1 C9 -82(5)
C1' Pt1 P1 C9 105(99)
P2 Pt1 P1 C9 11.84(16)
C8 Pt1 P1 C14 -49.6(2)
C1 Pt1 P1 C14 35(5)
C1' Pt1 P1 C14 -139(99)
P2 Pt1 P1 C14 128.09(16)
C8 Pt1 P1 C11 73.6(2)
C1 Pt1 P1 C11 158(5)
C1' Pt1 P1 C11 -16(99)
P2 Pt1 P1 C11 -108.74(18)
C8 Pt1 P2 C17 -179(100)
C1 Pt1 P2 C17 -66.0(4)
C1' Pt1 P2 C17 -56.8(4)
P1 Pt1 P2 C17 122.69(17)
C8 Pt1 P2 C20 -54(3)
C1 Pt1 P2 C20 58.8(4)
C1' Pt1 P2 C20 68.0(4)
P1 Pt1 P2 C20 -112.53(18)
C8 Pt1 P2 C10 64(3)
C1 Pt1 P2 C10 176.5(4)
C1' Pt1 P2 C10 -174.3(4)
P1 Pt1 P2 C10 5.20(16)
C8 Pt1 C1 C2 -109(2)
C1' Pt1 C1 C2 -14(8)
P2 Pt1 C1 C2 73(2)
P1 Pt1 C1 C2 167(3)
C8 Pt1 C1 C6 67.7(19)
C1' Pt1 C1 C6 163(12)
P2 Pt1 C1 C6 -109.8(19)
P1 Pt1 C1 C6 -17(7)
C6 C1 C2 C3 5(3)
Pt1 C1 C2 C3 -177.9(14)
C1 C2 C3 C4 -3(2)
C1 C2 C3 C7 177.9(19)
C2 C3 C4 C5 0.2(15)
C7 C3 C4 C5 179.1(8)
C3 C4 C5 C6 0.3(14)
C2 C1 C6 C5 -5(3)
Pt1 C1 C6 C5 178.3(12)
C4 C5 C6 C1 2(2)
C4 C3 C7 N1 -40(100)
C2 C3 C7 N1 139(100)
C8 Pt1 C1' C2' -116(2)
C1 Pt1 C1' C2' 160(12)
P2 Pt1 C1' C2' 67(2)
P1 Pt1 C1' C2' -26(100)
C8 Pt1 C1' C6' 69(2)
C1 Pt1 C1' C6' -15(8)
P2 Pt1 C1' C6' -108(2)
P1 Pt1 C1' C6' 159(96)
C6' C1' C2' C3' -6(3)
Pt1 C1' C2' C3' 179.0(14)
C1' C2' C3' C4' 4(3)
C2' C3' C4' C5' -0.9(15)
C2' C3' C4' C7' -175.4(11)
C3' C4' C5' C6' -0.6(15)
C7' C4' C5' C6' 173.7(10)
C2' C1' C6' C5' 4(3)
Pt1 C1' C6' C5' 179.4(12)
C4' C5' C6' C1' -1(2)
C3' C4' C7' N1' -7(34)
C5' C4' C7' N1' 179(100)
C1 Pt1 C8 N2 -117(7)
C1' Pt1 C8 N2 -126(7)
P2 Pt1 C8 N2 -4(9)
P1 Pt1 C8 N2 55(7)
C14 P1 C9 C10 -152.5(3)
C11 P1 C9 C10 96.1(3)
Pt1 P1 C9 C10 -30.8(3)
P1 C9 C10 P2 36.3(4)
C17 P2 C10 C9 -150.1(3)
C20 P2 C10 C9 99.4(3)
Pt1 P2 C10 C9 -25.3(3)
C9 P1 C11 C13 -178.0(4)
C14 P1 C11 C13 70.8(4)
Pt1 P1 C11 C13 -56.7(4)
C9 P1 C11 C12 -54.8(4)
C14 P1 C11 C12 -166.0(3)
Pt1 P1 C11 C12 66.5(4)
C9 P1 C14 C15 74.4(4)
C11 P1 C14 C15 -173.1(3)
Pt1 P1 C14 C15 -43.6(4)
C9 P1 C14 C16 -50.1(4)
C11 P1 C14 C16 62.4(4)
Pt1 P1 C14 C16 -168.1(3)
C20 P2 C17 C19 54.7(4)
C10 P2 C17 C19 -55.3(4)
Pt1 P2 C17 C19 -175.1(3)
C20 P2 C17 C18 179.7(3)
C10 P2 C17 C18 69.7(4)
Pt1 P2 C17 C18 -50.1(4)
C17 P2 C20 C22 52.5(4)
C10 P2 C20 C22 162.4(4)
Pt1 P2 C20 C22 -77.7(4)
C17 P2 C20 C21 177.5(3)
C10 P2 C20 C21 -72.7(4)
Pt1 P2 C20 C21 47.3(3)
